data_7025733
loop_
_publ_author_name
'Matesanz, Ana I.'
'Joie, C\'eline'
'Souza, Pilar'

_publ_section_title
;
 Chemistry, antiproliferative activity and low nephrotoxicity of
 3,5-diacetyl-1,2,4-triazol bis(4N-thiosemicarbazone) ligands and their
 platinum(II) complexes.
;
_journal_issue 30
_journal_name_full 'Dalton transactions (Cambridge, England : 2003)'
_journal_page_first 7059
_journal_page_last 7065
_journal_paper_doi 10.1039/c003007d
_journal_volume 39
_journal_year 2010
_chemical_formula_sum 'C14 H29 N9 O2 S4'
_chemical_formula_weight 483.70
_chemical_name_systematic
;
?
;
_space_group_IT_number 14
_symmetry_cell_setting monoclinic
_symmetry_space_group_name_Hall '-P 2yn'
_symmetry_space_group_name_H-M 'P 1 21/n 1'
_atom_sites_solution_hydrogens geom
_atom_sites_solution_primary direct
_atom_sites_solution_secondary difmap
_audit_creation_method SHELXL-97
_cell_angle_alpha 90.00
_cell_angle_beta 108.249(2)
_cell_angle_gamma 90.00
_cell_formula_units_Z 4
_cell_length_a 12.5254(7)
_cell_length_b 11.4690(6)
_cell_length_c 17.0475(9)
_cell_measurement_reflns_used 9831
_cell_measurement_temperature 100(2)
_cell_measurement_theta_max 28.74
_cell_measurement_theta_min 2.42
_cell_volume 2325.8(2)
_computing_cell_refinement 'Bruker SMART'
_computing_data_collection 'Bruker SMART'
_computing_data_reduction 'Bruker SAINT'
_computing_molecular_graphics 'Bruker SHELXTL'
_computing_publication_material 'Bruker SHELXTL'
_computing_structure_refinement 'SHELXL-97 (Sheldrick, 1997)'
_computing_structure_solution 'SHELXS-97 (Sheldrick, 1990)'
_diffrn_ambient_temperature 100(2)
_diffrn_detector_area_resol_mean 66.06
_diffrn_measured_fraction_theta_full 0.995
_diffrn_measured_fraction_theta_max 0.995
_diffrn_measurement_device_type 'CCD area detector'
_diffrn_measurement_method 'phi and omega scans'
_diffrn_radiation_monochromator graphite
_diffrn_radiation_source 'fine-focus sealed tube'
_diffrn_radiation_type MoK\a
_diffrn_radiation_wavelength 0.71073
_diffrn_reflns_av_R_equivalents 0.0384
_diffrn_reflns_av_sigmaI/netI 0.0172
_diffrn_reflns_limit_h_max 16
_diffrn_reflns_limit_h_min -16
_diffrn_reflns_limit_k_max 15
_diffrn_reflns_limit_k_min -15
_diffrn_reflns_limit_l_max 22
_diffrn_reflns_limit_l_min -23
_diffrn_reflns_number 85578
_diffrn_reflns_theta_full 28.80
_diffrn_reflns_theta_max 28.80
_diffrn_reflns_theta_min 2.42
_exptl_absorpt_coefficient_mu 0.438
_exptl_absorpt_correction_T_max 0.9575
_exptl_absorpt_correction_T_min 0.8797
_exptl_absorpt_correction_type multi-scan
_exptl_absorpt_process_details 'SADABS (Sheldrick, 2001)'
_exptl_crystal_colour colourless
_exptl_crystal_density_diffrn 1.381
_exptl_crystal_density_method 'not measured'
_exptl_crystal_description prismatic
_exptl_crystal_F_000 1024
_exptl_crystal_size_max 0.30
_exptl_crystal_size_mid 0.15
_exptl_crystal_size_min 0.10
_refine_diff_density_max 1.557
_refine_diff_density_min -0.511
_refine_diff_density_rms 0.090
_refine_ls_extinction_method none
_refine_ls_goodness_of_fit_ref 1.079
_refine_ls_hydrogen_treatment mixed
_refine_ls_matrix_type full
_refine_ls_number_parameters 290
_refine_ls_number_reflns 6025
_refine_ls_number_restraints 0
_refine_ls_restrained_S_all 1.079
_refine_ls_R_factor_all 0.0565
_refine_ls_R_factor_gt 0.0448
_refine_ls_shift/su_max 0.001
_refine_ls_shift/su_mean 0.000
_refine_ls_structure_factor_coef Fsqd
_refine_ls_weighting_details 'calc w=1/[\s^2^(Fo^2^)+(0.0648P)^2^+3.3279P] where P=(Fo^2^+2Fc^2^)/3'
_refine_ls_weighting_scheme calc
_refine_ls_wR_factor_gt 0.1239
_refine_ls_wR_factor_ref 0.1354
_reflns_number_gt 5072
_reflns_number_total 6025
_reflns_threshold_expression >2sigma(I)
_cod_data_source_file c003007d.txt
_cod_data_source_block datos_0m
_cod_depositor_comments
;
The following automatic conversions were performed:

'_symmetry_cell_setting' value 'Monoclinic' changed to 'monoclinic'
according to /home/saulius/struct/CIF-dictionaries/cif_core.dic
dictionary named 'cif_core.dic' version 2.4.2 from 2011-04-26.

Automatic conversion script
Id: cif_fix_values 1891 2012-01-12 08:04:46Z andrius 
;
_cod_original_sg_symbol_H-M P2(1)/n
_cod_database_code 7025733

loop_
_symmetry_equiv_pos_as_xyz
'x, y, z'
'-x+1/2, y+1/2, -z+1/2'
'-x, -y, -z'
'x-1/2, -y-1/2, z-1/2'

loop_
_atom_site_label
_atom_site_type_symbol
_atom_site_fract_x
_atom_site_fract_y
_atom_site_fract_z
_atom_site_U_iso_or_equiv
_atom_site_adp_type
_atom_site_occupancy
_atom_site_symmetry_multiplicity
_atom_site_calc_flag
_atom_site_refinement_flags
S1 S 0.26069(5) 0.38455(5) 0.09844(3) 0.02485(14) Uani 1 1 d .
S2 S 0.22080(5) 0.37053(6) 0.71021(4) 0.03006(15) Uani 1 1 d .
S3 S -0.00816(5) 0.66344(5) 0.16129(3) 0.02578(14) Uani 1 1 d .
S4 S 0.97162(4) 0.26580(5) 0.50676(3) 0.02176(13) Uani 1 1 d .
C1 C 0.2975(3) 0.5494(2) -0.03654(14) 0.0373(6) Uani 1 1 d .
H1A H 0.3363 0.4791 -0.0457 0.056 Uiso 1 1 calc R
H1B H 0.3119 0.6135 -0.0699 0.056 Uiso 1 1 calc R
H1C H 0.2164 0.5344 -0.0526 0.056 Uiso 1 1 calc R
C2 C 0.32610(17) 0.51468(18) 0.11046(13) 0.0186(4) Uani 1 1 d .
C3 C 0.46111(17) 0.70858(18) 0.27149(12) 0.0181(4) Uani 1 1 d .
C4 C 0.5253(2) 0.8205(2) 0.27869(14) 0.0272(5) Uani 1 1 d .
H4A H 0.5272 0.8444 0.2239 0.041 Uiso 1 1 calc R
H4B H 0.6023 0.8091 0.3154 0.041 Uiso 1 1 calc R
H4C H 0.4884 0.8812 0.3014 0.041 Uiso 1 1 calc R
C5 C 0.44106(16) 0.66324(17) 0.34625(12) 0.0156(4) Uani 1 1 d .
C6 C 0.38002(15) 0.56305(17) 0.42685(11) 0.0146(3) Uani 1 1 d .
C7 C 0.32305(15) 0.47715(17) 0.46333(12) 0.0151(4) Uani 1 1 d .
C8 C 0.26230(19) 0.37785(19) 0.41183(13) 0.0224(4) Uani 1 1 d .
H8A H 0.2838 0.3048 0.4426 0.034 Uiso 1 1 calc R
H8B H 0.2822 0.3740 0.3607 0.034 Uiso 1 1 calc R
H8C H 0.1810 0.3896 0.3984 0.034 Uiso 1 1 calc R
C9 C 0.29324(17) 0.44904(19) 0.66101(12) 0.0187(4) Uani 1 1 d .
C10 C 0.3873(2) 0.5681(2) 0.78106(13) 0.0263(5) Uani 1 1 d .
H10A H 0.3195 0.6045 0.7870 0.039 Uiso 1 1 calc R
H10B H 0.4493 0.6243 0.7960 0.039 Uiso 1 1 calc R
H10C H 0.4074 0.5001 0.8175 0.039 Uiso 1 1 calc R
C11 C 0.0163(2) 0.5831(2) 0.08003(15) 0.0314(5) Uani 1 1 d .
H11A H -0.0520 0.5828 0.0322 0.047 Uiso 1 1 calc R
H11B H 0.0367 0.5028 0.0982 0.047 Uiso 1 1 calc R
H11C H 0.0779 0.6192 0.0647 0.047 Uiso 1 1 calc R
C12 C 0.1300(2) 0.6556(2) 0.23258(16) 0.0365(6) Uani 1 1 d .
H12A H 0.1847 0.6762 0.2045 0.055 Uiso 1 1 calc R
H12B H 0.1447 0.5762 0.2544 0.055 Uiso 1 1 calc R
H12C H 0.1368 0.7102 0.2781 0.055 Uiso 1 1 calc R
C13 C 0.8536(2) 0.2789(2) 0.41585(15) 0.0321(5) Uani 1 1 d .
H13A H 0.8519 0.3574 0.3928 0.048 Uiso 1 1 calc R
H13B H 0.7843 0.2653 0.4297 0.048 Uiso 1 1 calc R
H13C H 0.8595 0.2211 0.3751 0.048 Uiso 1 1 calc R
C14 C 0.9356(2) 0.3811(2) 0.56376(16) 0.0300(5) Uani 1 1 d .
H14A H 0.9963 0.3921 0.6159 0.045 Uiso 1 1 calc R
H14B H 0.8660 0.3614 0.5754 0.045 Uiso 1 1 calc R
H14C H 0.9248 0.4532 0.5314 0.045 Uiso 1 1 calc R
N1 N 0.33853(17) 0.58105(18) 0.05033(11) 0.0224(4) Uani 1 1 d .
N2 N 0.36923(15) 0.55907(16) 0.18858(11) 0.0198(3) Uani 1 1 d .
N3 N 0.42598(15) 0.66232(15) 0.19907(11) 0.0196(3) Uani 1 1 d .
N4 N 0.37935(14) 0.56547(14) 0.34893(10) 0.0153(3) Uani 1 1 d .
N5 N 0.48000(14) 0.71897(15) 0.41818(10) 0.0174(3) Uani 1 1 d .
N6 N 0.43924(14) 0.65333(15) 0.46841(10) 0.0160(3) Uani 1 1 d .
N7 N 0.33182(13) 0.49843(15) 0.53942(10) 0.0155(3) Uani 1 1 d .
N8 N 0.27891(15) 0.42666(16) 0.57903(11) 0.0184(3) Uani 1 1 d .
N9 N 0.36609(16) 0.53143(17) 0.69611(11) 0.0193(3) Uani 1 1 d .
O1 O -0.02050(17) 0.78899(15) 0.13116(10) 0.0315(4) Uani 1 1 d .
O2 O 1.07120(13) 0.30854(15) 0.48220(10) 0.0243(3) Uani 1 1 d .
H1 H 0.370(2) 0.639(3) 0.0646(18) 0.022(7) Uiso 1 1 d .
H2 H 0.363(3) 0.517(3) 0.232(2) 0.036(8) Uiso 1 1 d .
H6 H 0.450(3) 0.671(3) 0.515(2) 0.035(8) Uiso 1 1 d .
H8 H 0.231(2) 0.387(3) 0.5581(18) 0.023(7) Uiso 1 1 d .
H9 H 0.393(2) 0.563(3) 0.6735(18) 0.023(7) Uiso 1 1 d .

loop_
_atom_site_aniso_label
_atom_site_aniso_U_11
_atom_site_aniso_U_22
_atom_site_aniso_U_33
_atom_site_aniso_U_23
_atom_site_aniso_U_13
_atom_site_aniso_U_12
S1 0.0289(3) 0.0226(3) 0.0211(3) 0.00164(19) 0.0050(2) -0.0061(2)
S2 0.0258(3) 0.0434(4) 0.0221(3) 0.0124(2) 0.0091(2) -0.0056(2)
S3 0.0287(3) 0.0293(3) 0.0218(3) 0.0066(2) 0.0115(2) 0.0060(2)
S4 0.0201(2) 0.0219(3) 0.0247(3) 0.0000(2) 0.0091(2) 0.00174(18)
C1 0.0582(17) 0.0377(14) 0.0139(10) 0.0001(9) 0.0082(10) -0.0159(12)
C2 0.0186(9) 0.0189(9) 0.0192(9) 0.0009(7) 0.0075(7) 0.0013(7)
C3 0.0227(9) 0.0170(9) 0.0161(9) 0.0013(7) 0.0082(7) 0.0018(7)
C4 0.0411(13) 0.0207(10) 0.0221(10) -0.0009(8) 0.0135(9) -0.0078(9)
C5 0.0177(8) 0.0168(9) 0.0131(8) 0.0005(7) 0.0058(7) 0.0025(7)
C6 0.0124(8) 0.0173(9) 0.0136(8) -0.0005(7) 0.0035(6) 0.0029(7)
C7 0.0138(8) 0.0161(9) 0.0155(8) 0.0003(7) 0.0047(7) 0.0019(7)
C8 0.0261(10) 0.0232(10) 0.0207(10) -0.0059(8) 0.0114(8) -0.0069(8)
C9 0.0178(9) 0.0237(10) 0.0154(9) 0.0062(7) 0.0064(7) 0.0045(7)
C10 0.0342(12) 0.0322(12) 0.0132(9) -0.0009(8) 0.0084(8) 0.0052(9)
C11 0.0457(14) 0.0234(11) 0.0227(11) -0.0012(9) 0.0073(10) 0.0035(10)
C12 0.0424(14) 0.0346(13) 0.0229(11) 0.0010(10) -0.0037(10) 0.0064(11)
C13 0.0240(11) 0.0435(14) 0.0259(11) -0.0071(10) 0.0034(9) -0.0007(10)
C14 0.0233(10) 0.0353(13) 0.0323(12) -0.0087(10) 0.0101(9) 0.0032(9)
N1 0.0298(10) 0.0227(9) 0.0154(8) 0.0007(7) 0.0079(7) -0.0045(8)
N2 0.0264(9) 0.0196(8) 0.0147(8) 0.0006(7) 0.0084(7) -0.0031(7)
N3 0.0244(8) 0.0181(8) 0.0168(8) 0.0000(6) 0.0073(7) 0.0011(7)
N4 0.0177(7) 0.0165(8) 0.0123(7) 0.0004(6) 0.0053(6) 0.0016(6)
N5 0.0204(8) 0.0177(8) 0.0154(8) 0.0010(6) 0.0077(6) 0.0003(6)
N6 0.0187(8) 0.0183(8) 0.0115(7) -0.0007(6) 0.0056(6) -0.0001(6)
N7 0.0150(7) 0.0182(8) 0.0139(7) 0.0034(6) 0.0055(6) 0.0008(6)
N8 0.0183(8) 0.0216(8) 0.0159(8) 0.0005(7) 0.0063(7) -0.0045(7)
N9 0.0239(9) 0.0239(9) 0.0116(8) 0.0021(7) 0.0078(7) -0.0002(7)
O1 0.0527(11) 0.0248(8) 0.0187(7) 0.0063(6) 0.0137(7) 0.0172(8)
O2 0.0215(7) 0.0271(8) 0.0269(8) -0.0050(6) 0.0113(6) -0.0022(6)

loop_
_atom_type_symbol
_atom_type_description
_atom_type_scat_dispersion_real
_atom_type_scat_dispersion_imag
_atom_type_scat_source
C C 0.0033 0.0016 'International Tables Vol C Tables 4.2.6.8 and 6.1.1.4'
H H 0.0000 0.0000 'International Tables Vol C Tables 4.2.6.8 and 6.1.1.4'
N N 0.0061 0.0033 'International Tables Vol C Tables 4.2.6.8 and 6.1.1.4'
S S 0.1246 0.1234 'International Tables Vol C Tables 4.2.6.8 and 6.1.1.4'
O O 0.0106 0.0060 'International Tables Vol C Tables 4.2.6.8 and 6.1.1.4'

loop_
_geom_angle_atom_site_label_1
_geom_angle_atom_site_label_2
_geom_angle_atom_site_label_3
_geom_angle
O1 S3 C11 104.66(11)
O1 S3 C12 104.65(12)
C11 S3 C12 97.97(13)
O2 S4 C14 106.34(11)
O2 S4 C13 105.25(11)
C14 S4 C13 97.42(12)
N1 C1 H1A 109.5
N1 C1 H1B 109.5
H1A C1 H1B 109.5
N1 C1 H1C 109.5
H1A C1 H1C 109.5
H1B C1 H1C 109.5
N1 C2 N2 115.65(19)
N1 C2 S1 125.86(17)
N2 C2 S1 118.48(15)
N3 C3 C5 125.86(19)
N3 C3 C4 116.40(18)
C5 C3 C4 117.71(18)
C3 C4 H4A 109.5
C3 C4 H4B 109.5
H4A C4 H4B 109.5
C3 C4 H4C 109.5
H4A C4 H4C 109.5
H4B C4 H4C 109.5
N5 C5 N4 114.18(17)
N5 C5 C3 121.05(18)
N4 C5 C3 124.73(17)
N4 C6 N6 110.02(17)
N4 C6 C7 126.05(18)
N6 C6 C7 123.91(17)
N7 C7 C6 113.60(17)
N7 C7 C8 127.07(18)
C6 C7 C8 119.33(17)
C7 C8 H8A 109.5
C7 C8 H8B 109.5
H8A C8 H8B 109.5
C7 C8 H8C 109.5
H8A C8 H8C 109.5
H8B C8 H8C 109.5
N9 C9 N8 116.47(18)
N9 C9 S2 124.27(16)
N8 C9 S2 119.25(16)
N9 C10 H10A 109.5
N9 C10 H10B 109.5
H10A C10 H10B 109.5
N9 C10 H10C 109.5
H10A C10 H10C 109.5
H10B C10 H10C 109.5
S3 C11 H11A 109.5
S3 C11 H11B 109.5
H11A C11 H11B 109.5
S3 C11 H11C 109.5
H11A C11 H11C 109.5
H11B C11 H11C 109.5
S3 C12 H12A 109.5
S3 C12 H12B 109.5
H12A C12 H12B 109.5
S3 C12 H12C 109.5
H12A C12 H12C 109.5
H12B C12 H12C 109.5
S4 C13 H13A 109.5
S4 C13 H13B 109.5
H13A C13 H13B 109.5
S4 C13 H13C 109.5
H13A C13 H13C 109.5
H13B C13 H13C 109.5
S4 C14 H14A 109.5
S4 C14 H14B 109.5
H14A C14 H14B 109.5
S4 C14 H14C 109.5
H14A C14 H14C 109.5
H14B C14 H14C 109.5
C2 N1 C1 123.7(2)
C2 N1 H1 115(2)
C1 N1 H1 121(2)
N3 N2 C2 118.77(17)
N3 N2 H2 122(2)
C2 N2 H2 119(2)
C3 N3 N2 119.41(17)
C6 N4 C5 102.93(16)
C5 N5 N6 102.32(16)
C6 N6 N5 110.55(16)
C6 N6 H6 128(2)
N5 N6 H6 121(2)
C7 N7 N8 118.88(17)
N7 N8 C9 117.52(18)
N7 N8 H8 125(2)
C9 N8 H8 115(2)
C9 N9 C10 122.99(19)
C9 N9 H9 121(2)
C10 N9 H9 116(2)

loop_
_geom_bond_atom_site_label_1
_geom_bond_atom_site_label_2
_geom_bond_distance
S1 C2 1.684(2)
S2 C9 1.678(2)
S3 O1 1.5203(17)
S3 C11 1.769(2)
S3 C12 1.778(3)
S4 O2 1.5160(16)
S4 C14 1.781(2)
S4 C13 1.782(2)
C1 N1 1.453(3)
C1 H1A 0.9800
C1 H1B 0.9800
C1 H1C 0.9800
C2 N1 1.325(3)
C2 N2 1.369(3)
C3 N3 1.288(3)
C3 C5 1.469(3)
C3 C4 1.499(3)
C4 H4A 0.9800
C4 H4B 0.9800
C4 H4C 0.9800
C5 N5 1.332(3)
C5 N4 1.371(3)
C6 N4 1.326(2)
C6 N6 1.340(3)
C6 C7 1.464(3)
C7 N7 1.290(2)
C7 C8 1.493(3)
C8 H8A 0.9800
C8 H8B 0.9800
C8 H8C 0.9800
C9 N9 1.320(3)
C9 N8 1.376(3)
C10 N9 1.450(3)
C10 H10A 0.9800
C10 H10B 0.9800
C10 H10C 0.9800
C11 H11A 0.9800
C11 H11B 0.9800
C11 H11C 0.9800
C12 H12A 0.9800
C12 H12B 0.9800
C12 H12C 0.9800
C13 H13A 0.9800
C13 H13B 0.9800
C13 H13C 0.9800
C14 H14A 0.9800
C14 H14B 0.9800
C14 H14C 0.9800
N1 H1 0.77(3)
N2 N3 1.364(2)
N2 H2 0.91(3)
N5 N6 1.355(2)
N6 H6 0.80(3)
N7 N8 1.361(2)
N8 H8 0.75(3)
N9 H9 0.69(3)

loop_
_geom_hbond_atom_site_label_D
_geom_hbond_atom_site_label_H
_geom_hbond_atom_site_label_A
_geom_hbond_distance_DH
_geom_hbond_distance_HA
_geom_hbond_distance_DA
_geom_hbond_angle_DHA
_geom_hbond_site_symmetry_A
N9 H9 O1 0.69(3) 2.25(3) 2.910(3) 161(3) 4_676
N8 H8 O2 0.75(3) 2.21(3) 2.939(2) 166(3) 1_455
N6 H6 O1 0.80(3) 1.95(3) 2.741(2) 178(3) 4_676
N2 H2 N4 0.91(3) 2.02(3) 2.698(2) 130(3) .
N1 H1 O2 0.77(3) 2.31(3) 2.964(3) 143(3) 2_655

loop_
_geom_torsion_atom_site_label_1
_geom_torsion_atom_site_label_2
_geom_torsion_atom_site_label_3
_geom_torsion_atom_site_label_4
_geom_torsion
N3 C3 C5 N5 -179.0(2)
C4 C3 C5 N5 -0.9(3)
N3 C3 C5 N4 -1.5(3)
C4 C3 C5 N4 176.67(19)
N4 C6 C7 N7 -176.27(18)
N6 C6 C7 N7 2.2(3)
N4 C6 C7 C8 3.4(3)
N6 C6 C7 C8 -178.13(18)
N2 C2 N1 C1 -179.4(2)
S1 C2 N1 C1 -0.7(3)
N1 C2 N2 N3 -3.6(3)
S1 C2 N2 N3 177.57(15)
C5 C3 N3 N2 -3.3(3)
C4 C3 N3 N2 178.51(19)
C2 N2 N3 C3 175.84(19)
N6 C6 N4 C5 -0.5(2)
C7 C6 N4 C5 178.20(18)
N5 C5 N4 C6 0.8(2)
C3 C5 N4 C6 -176.92(18)
N4 C5 N5 N6 -0.8(2)
C3 C5 N5 N6 177.02(17)
N4 C6 N6 N5 0.0(2)
C7 C6 N6 N5 -178.69(17)
C5 N5 N6 C6 0.5(2)
C6 C7 N7 N8 177.76(16)
C8 C7 N7 N8 -1.9(3)
C7 N7 N8 C9 177.64(18)
N9 C9 N8 N7 -6.4(3)
S2 C9 N8 N7 174.64(14)
N8 C9 N9 C10 177.59(19)
S2 C9 N9 C10 -3.5(3)
